data_4133076
loop_
_publ_author_name
'Muessig, Jonas H.'
'Prieschl, Dominic'
'Dei\&senberger, Andrea'
'Dewhurst, Rian D.'
'Dietz, Maximilian'
'Jim\'enez-Halla, J Oscar C'
'Trumpp, Alexandra'
'Wang, Sunewang R.'
'Brunecker, Carina'
'Haefner, Alena'
'G\"artner, Annalena'
'Thiess, Torsten'
'B\"ohnke, Julian'
'Radacki, Krzysztof'
'Bertermann, R\"udiger'
'Marder, Todd B.'
'Braunschweig, Holger'

_publ_section_title
;
 Reactivity of Tetrahalo- and Difluorodiboranes(4) toward Lewis Basic
 Platinum(0): Bis(boryl), Borylborato, and Doubly Boryl-Bridged Platinum
 Complexes.
;
_journal_issue 40
_journal_name_full 'Journal of the American Chemical Society'
_journal_page_first 13056
_journal_page_last 13063
_journal_paper_doi 10.1021/jacs.8b08428
_journal_volume 140
_journal_year 2018
_chemical_formula_moiety 'C35 H26 B2 Cl2'
_chemical_formula_sum 'C35 H26 B2 Cl2'
_chemical_formula_weight 539.08
_space_group_crystal_system orthorhombic
_space_group_IT_number 54
_space_group_name_Hall '-P 2a 2ac'
_space_group_name_H-M_alt 'P c c a'
_atom_sites_solution_hydrogens geom
_atom_sites_solution_primary iterative
_atom_sites_solution_secondary difmap
_audit_creation_method SHELXL-2014/7
_cell_angle_alpha 90
_cell_angle_beta 90
_cell_angle_gamma 90
_cell_formula_units_Z 4
_cell_length_a 17.525(8)
_cell_length_b 8.667(4)
_cell_length_c 18.103(5)
_cell_measurement_reflns_used 9924
_cell_measurement_temperature 100(2)
_cell_measurement_theta_max 26.72
_cell_measurement_theta_min 2.35
_cell_volume 2749.6(19)
_computing_cell_refinement 'Saint+ ver. V8.37A (Bruker AXS)'
_computing_data_collection 'APEX2 ver. 2014.9 (Bruker AXS)'
_computing_data_reduction 'Saint+ ver. V8.37A (Bruker AXS)'
_computing_molecular_graphics 'ShelXLe (Huebschle et all, 2011)'
_computing_publication_material 'SHELXL-2014/7 (Sheldrick, 2014)'
_computing_structure_refinement 'SHELXL-2014/7 (Sheldrick, 2014)'
_computing_structure_solution 'SHELXT (Sheldrick, 2014)'
_diffrn_ambient_temperature 100(2)
_diffrn_detector 'CMOS area detector (Photon 100)'
_diffrn_detector_area_resol_mean 10.24
_diffrn_measured_fraction_theta_full 1.000
_diffrn_measured_fraction_theta_max 1.000
_diffrn_measurement_device_type 'Bruker D8 Quest'
_diffrn_measurement_method '\f and \w scans'
_diffrn_radiation_monochromator 'multi-layer mirror'
_diffrn_radiation_type MoK\a
_diffrn_radiation_wavelength 0.71073
_diffrn_reflns_av_R_equivalents 0.0532
_diffrn_reflns_av_unetI/netI 0.0218
_diffrn_reflns_Laue_measured_fraction_full 1.000
_diffrn_reflns_Laue_measured_fraction_max 1.000
_diffrn_reflns_limit_h_max 22
_diffrn_reflns_limit_h_min -22
_diffrn_reflns_limit_k_max 10
_diffrn_reflns_limit_k_min -10
_diffrn_reflns_limit_l_max 22
_diffrn_reflns_limit_l_min -22
_diffrn_reflns_number 38435
_diffrn_reflns_point_group_measured_fraction_full 1.000
_diffrn_reflns_point_group_measured_fraction_max 1.000
_diffrn_reflns_theta_full 26.000
_diffrn_reflns_theta_max 26.725
_diffrn_reflns_theta_min 2.250
_diffrn_source 'microfocus sealed tube (Incoatec ImS)'
_exptl_absorpt_coefficient_mu 0.260
_exptl_absorpt_correction_T_max 0.7454
_exptl_absorpt_correction_T_min 0.6218
_exptl_absorpt_correction_type multi-scan
_exptl_absorpt_process_details 'SadAbs 2014/5 (Bruker AXS)'
_exptl_crystal_colour orange
_exptl_crystal_density_diffrn 1.302
_exptl_crystal_description block
_exptl_crystal_F_000 1120
_exptl_crystal_size_max 0.315
_exptl_crystal_size_mid 0.25
_exptl_crystal_size_min 0.21
_refine_diff_density_max 0.299
_refine_diff_density_min -0.338
_refine_diff_density_rms 0.044
_refine_ls_extinction_coef 0.0110(10)
_refine_ls_extinction_expression Fc^*^=kFc[1+0.001xFc^2^\l^3^/sin(2\q)]^-1/4^
_refine_ls_extinction_method 'SHELXL-2014/7 (Sheldrick 2014'
_refine_ls_goodness_of_fit_ref 1.040
_refine_ls_hydrogen_treatment constr
_refine_ls_matrix_type full
_refine_ls_number_parameters 180
_refine_ls_number_reflns 2924
_refine_ls_number_restraints 0
_refine_ls_restrained_S_all 1.040
_refine_ls_R_factor_all 0.0387
_refine_ls_R_factor_gt 0.0322
_refine_ls_shift/su_max 0.000
_refine_ls_shift/su_mean 0.000
_refine_ls_structure_factor_coef Fsqd
_refine_ls_weighting_details 'w=1/[\s^2^(Fo^2^)+(0.0413P)^2^+1.4797P] where P=(Fo^2^+2Fc^2^)/3'
_refine_ls_weighting_scheme calc
_refine_ls_wR_factor_gt 0.0837
_refine_ls_wR_factor_ref 0.0884
_reflns_Friedel_coverage 0.000
_reflns_number_gt 2546
_reflns_number_total 2924
_reflns_threshold_expression 'I > 2\s(I)'
_cod_data_source_file ja8b08428_si_011.cif
_cod_data_source_block B2Cl2An2
_cod_original_cell_volume 2749(2)
_cod_database_code 4133076
_shelx_shelxl_version_number 2014/7
_shelx_space_group_comment
;
The symmetry employed for this shelxl refinement is uniquely defined
by the following loop, which should always be used as a source of
symmetry information in preference to the above space-group names.
They are only intended as comments.
;
_shelx_estimated_absorpt_t_min 0.923
_shelx_estimated_absorpt_t_max 0.947

loop_
_space_group_symop_operation_xyz
'x, y, z'
'-x+1/2, -y, z'
'-x, y, -z+1/2'
'x+1/2, -y, -z+1/2'
'-x, -y, -z'
'x-1/2, y, -z'
'x, -y, z-1/2'
'-x-1/2, y, z-1/2'

loop_
_atom_site_label
_atom_site_type_symbol
_atom_site_fract_x
_atom_site_fract_y
_atom_site_fract_z
_atom_site_U_iso_or_equiv
_atom_site_adp_type
_atom_site_occupancy
_atom_site_site_symmetry_order
_atom_site_calc_flag
_atom_site_refinement_flags_posn
_atom_site_refinement_flags_adp
_atom_site_refinement_flags_occupancy
Cl1 Cl 0.32658(2) 0.33932(5) 0.35102(2) 0.03327(14) Uani 1 1 d . . .
C1 C 0.36101(7) 0.57243(14) 0.45723(6) 0.0147(2) Uani 1 1 d . . .
B1 B 0.29745(8) 0.48518(16) 0.41373(7) 0.0169(3) Uani 1 1 d . . .
C2 C 0.40167(7) 0.69328(14) 0.42264(6) 0.0148(2) Uani 1 1 d . . .
C3 C 0.38170(7) 0.74978(14) 0.35095(6) 0.0179(3) Uani 1 1 d . . .
H3 H 0.3401 0.7044 0.3253 0.022 Uiso 1 1 calc R U .
C5 C 0.48434(8) 0.93579(15) 0.35554(7) 0.0212(3) Uani 1 1 d . . .
H5 H 0.5117 1.0172 0.3325 0.025 Uiso 1 1 calc R U .
C4 C 0.42114(8) 0.86732(15) 0.31879(7) 0.0211(3) Uani 1 1 d . . .
H4 H 0.4063 0.9038 0.2714 0.025 Uiso 1 1 calc R U .
C7 C 0.46472(7) 0.76451(13) 0.45997(6) 0.0154(2) Uani 1 1 d . . .
C6 C 0.50574(7) 0.88515(14) 0.42351(7) 0.0188(3) Uani 1 1 d . . .
H6 H 0.5486 0.9306 0.4472 0.023 Uiso 1 1 calc R U .
C9 C 0.44234(7) 0.60197(13) 0.56744(6) 0.0151(2) Uani 1 1 d . . .
C8 C 0.48402(7) 0.71584(14) 0.53087(6) 0.0154(3) Uani 1 1 d . . .
H8 H 0.5266 0.7613 0.5549 0.019 Uiso 1 1 calc R U .
C10 C 0.45973(7) 0.55681(15) 0.64140(7) 0.0182(3) Uani 1 1 d . . .
H10 H 0.5007 0.6053 0.6668 0.022 Uiso 1 1 calc R U .
C11 C 0.41846(7) 0.44520(16) 0.67605(7) 0.0216(3) Uani 1 1 d . . .
H11 H 0.4305 0.4171 0.7254 0.026 Uiso 1 1 calc R U .
C12 C 0.35734(8) 0.37028(16) 0.63879(7) 0.0220(3) Uani 1 1 d . . .
H12 H 0.3291 0.2920 0.6633 0.026 Uiso 1 1 calc R U .
C13 C 0.33907(7) 0.40982(15) 0.56834(7) 0.0184(3) Uani 1 1 d . . .
H13 H 0.2984 0.3580 0.5441 0.022 Uiso 1 1 calc R U .
C14 C 0.38001(7) 0.52806(13) 0.52993(6) 0.0148(2) Uani 1 1 d . . .
C1_1 C 0.2500 1.0000 0.56113(11) 0.0231(4) Uani 1 2 d S T P
C2_1 C 0.30101(8) 0.90865(15) 0.60052(8) 0.0253(3) Uani 1 1 d . . .
H2_1 H 0.3364 0.8457 0.5746 0.030 Uiso 1 1 calc R U .
C3_1 C 0.30103(8) 0.90819(17) 0.67703(9) 0.0310(3) Uani 1 1 d . . .
H3_1 H 0.3361 0.8448 0.7032 0.037 Uiso 1 1 calc R U .
C4_1 C 0.2500 1.0000 0.71544(12) 0.0331(5) Uani 1 2 d S T P
H4_1 H 0.2500 1.0000 0.7679 0.040 Uiso 1 2 calc R U P
C5_1 C 0.2500 1.0000 0.47809(13) 0.0427(6) Uani 1 2 d S T P
H5A_1 H 0.2101 1.0696 0.4600 0.064 Uiso 0.5 1 calc R U P
H5B_1 H 0.2402 0.8953 0.4600 0.064 Uiso 0.5 1 calc R U P
H5C_1 H 0.2998 1.0351 0.4600 0.064 Uiso 0.5 1 calc R U P

loop_
_atom_site_aniso_label
_atom_site_aniso_U_11
_atom_site_aniso_U_22
_atom_site_aniso_U_33
_atom_site_aniso_U_23
_atom_site_aniso_U_13
_atom_site_aniso_U_12
Cl1 0.01622(19) 0.0415(2) 0.0421(2) -0.02490(16) 0.00203(14) -0.00305(14)
C1 0.0088(5) 0.0162(6) 0.0190(6) -0.0021(4) 0.0020(4) 0.0017(4)
B1 0.0149(7) 0.0195(7) 0.0163(6) 0.0024(5) 0.0015(5) -0.0021(5)
C2 0.0115(6) 0.0158(6) 0.0172(6) -0.0015(4) 0.0026(4) 0.0021(4)
C3 0.0143(6) 0.0216(6) 0.0180(6) -0.0017(5) 0.0010(4) 0.0010(5)
C5 0.0233(7) 0.0172(6) 0.0229(6) 0.0001(5) 0.0078(5) -0.0029(5)
C4 0.0215(7) 0.0239(6) 0.0180(6) 0.0018(5) 0.0036(5) 0.0032(5)
C7 0.0121(6) 0.0144(6) 0.0196(6) -0.0032(4) 0.0035(4) 0.0010(4)
C6 0.0164(6) 0.0168(6) 0.0231(6) -0.0043(5) 0.0038(5) -0.0029(5)
C9 0.0107(5) 0.0160(6) 0.0185(6) -0.0024(4) 0.0016(4) 0.0027(4)
C8 0.0096(5) 0.0156(6) 0.0211(6) -0.0042(4) 0.0001(4) 0.0001(4)
C10 0.0133(6) 0.0220(6) 0.0194(6) -0.0019(5) -0.0013(4) 0.0011(5)
C11 0.0188(6) 0.0273(7) 0.0188(6) 0.0034(5) -0.0008(5) 0.0018(5)
C12 0.0173(6) 0.0237(6) 0.0250(7) 0.0056(5) 0.0028(5) -0.0022(5)
C13 0.0119(6) 0.0194(6) 0.0239(6) 0.0002(5) -0.0001(5) -0.0022(5)
C14 0.0098(5) 0.0157(6) 0.0188(6) -0.0015(4) 0.0014(4) 0.0014(4)
C1_1 0.0224(9) 0.0177(8) 0.0294(10) 0.000 0.000 -0.0008(7)
C2_1 0.0178(7) 0.0190(6) 0.0392(8) 0.0023(6) 0.0028(6) 0.0006(5)
C3_1 0.0214(7) 0.0302(8) 0.0412(8) 0.0109(6) -0.0089(6) -0.0077(6)
C4_1 0.0302(11) 0.0419(12) 0.0273(10) 0.000 0.000 -0.0170(10)
C5_1 0.0595(16) 0.0367(12) 0.0318(11) 0.000 0.000 0.0079(12)

loop_
_atom_type_symbol
_atom_type_description
_atom_type_scat_dispersion_real
_atom_type_scat_dispersion_imag
_atom_type_scat_source
C C 0.0033 0.0016 'International Tables Vol C Tables 4.2.6.8 and 6.1.1.4'
H H 0.0000 0.0000 'International Tables Vol C Tables 4.2.6.8 and 6.1.1.4'
B B 0.0013 0.0007 'International Tables Vol C Tables 4.2.6.8 and 6.1.1.4'
Cl Cl 0.1484 0.1585 'International Tables Vol C Tables 4.2.6.8 and 6.1.1.4'

loop_
_geom_angle_atom_site_label_1
_geom_angle_atom_site_label_2
_geom_angle_atom_site_label_3
_geom_angle
_geom_angle_site_symmetry_1
_geom_angle_site_symmetry_3
C14 C1 C2 119.76(11) . .
C14 C1 B1 120.49(11) . .
C2 C1 B1 119.72(11) . .
C1 B1 B1 129.18(12) . 2_565
C1 B1 Cl1 117.59(9) . .
B1 B1 Cl1 113.15(9) 2_565 .
C1 C2 C3 122.17(11) . .
C1 C2 C7 119.90(11) . .
C3 C2 C7 117.92(11) . .
C4 C3 C2 121.32(12) . .
C4 C3 H3 119.3 . .
C2 C3 H3 119.3 . .
C6 C5 C4 120.25(12) . .
C6 C5 H5 119.9 . .
C4 C5 H5 119.9 . .
C3 C4 C5 120.50(12) . .
C3 C4 H4 119.8 . .
C5 C4 H4 119.8 . .
C8 C7 C6 121.64(11) . .
C8 C7 C2 119.39(11) . .
C6 C7 C2 118.97(11) . .
C5 C6 C7 121.01(12) . .
C5 C6 H6 119.5 . .
C7 C6 H6 119.5 . .
C8 C9 C10 121.82(11) . .
C8 C9 C14 119.29(11) . .
C10 C9 C14 118.90(11) . .
C7 C8 C9 121.63(11) . .
C7 C8 H8 119.2 . .
C9 C8 H8 119.2 . .
C11 C10 C9 120.90(12) . .
C11 C10 H10 119.5 . .
C9 C10 H10 119.5 . .
C10 C11 C12 120.40(12) . .
C10 C11 H11 119.8 . .
C12 C11 H11 119.8 . .
C13 C12 C11 120.48(12) . .
C13 C12 H12 119.8 . .
C11 C12 H12 119.8 . .
C12 C13 C14 121.23(12) . .
C12 C13 H13 119.4 . .
C14 C13 H13 119.4 . .
C1 C14 C13 122.01(11) . .
C1 C14 C9 119.92(11) . .
C13 C14 C9 118.07(11) . .
C2_1 C1_1 C2_1 118.31(18) 2_575 .
C2_1 C1_1 C5_1 120.84(9) 2_575 .
C2_1 C1_1 C5_1 120.84(9) . .
C3_1 C2_1 C1_1 120.96(14) . .
C3_1 C2_1 H2_1 119.5 . .
C1_1 C2_1 H2_1 119.5 . .
C4_1 C3_1 C2_1 120.03(14) . .
C4_1 C3_1 H3_1 120.0 . .
C2_1 C3_1 H3_1 120.0 . .
C3_1 C4_1 C3_1 119.7(2) . 2_575
C3_1 C4_1 H4_1 120.2 . .
C3_1 C4_1 H4_1 120.2 2_575 .
C1_1 C5_1 H5A_1 109.5 . .
C1_1 C5_1 H5B_1 109.5 . .
H5A_1 C5_1 H5B_1 109.5 . .
C1_1 C5_1 H5C_1 109.5 . .
H5A_1 C5_1 H5C_1 109.5 . .
H5B_1 C5_1 H5C_1 109.5 . .

loop_
_geom_bond_atom_site_label_1
_geom_bond_atom_site_label_2
_geom_bond_distance
_geom_bond_site_symmetry_2
Cl1 B1 1.7740(15) .
C1 C14 1.4109(17) .
C1 C2 1.4130(17) .
C1 B1 1.5597(18) .
B1 B1 1.683(3) 2_565
C2 C3 1.4306(17) .
C2 C7 1.4348(17) .
C3 C4 1.3617(18) .
C3 H3 0.9500 .
C5 C6 1.3593(19) .
C5 C4 1.4217(19) .
C5 H5 0.9500 .
C4 H4 0.9500 .
C7 C8 1.3928(17) .
C7 C6 1.4302(17) .
C6 H6 0.9500 .
C9 C8 1.3948(17) .
C9 C10 1.4279(17) .
C9 C14 1.4369(17) .
C8 H8 0.9500 .
C10 C11 1.3610(18) .
C10 H10 0.9500 .
C11 C12 1.4226(19) .
C11 H11 0.9500 .
C12 C13 1.3589(18) .
C12 H12 0.9500 .
C13 C14 1.4313(17) .
C13 H13 0.9500 .
C1_1 C2_1 1.3908(17) 2_575
C1_1 C2_1 1.3908(17) .
C1_1 C5_1 1.503(3) .
C2_1 C3_1 1.385(2) .
C2_1 H2_1 0.9500 .
C3_1 C4_1 1.384(2) .
C3_1 H3_1 0.9500 .
C4_1 C3_1 1.384(2) 2_575
C4_1 H4_1 0.9500 .
C5_1 H5A_1 0.9800 .
C5_1 H5B_1 0.9800 .
C5_1 H5C_1 0.9800 .

loop_
_geom_torsion_atom_site_label_1
_geom_torsion_atom_site_label_2
_geom_torsion_atom_site_label_3
_geom_torsion_atom_site_label_4
_geom_torsion
_geom_torsion_site_symmetry_1
_geom_torsion_site_symmetry_4
C14 C1 B1 B1 86.08(17) . 2_565
C2 C1 B1 B1 -96.14(14) . 2_565
C14 C1 B1 Cl1 -97.51(12) . .
C2 C1 B1 Cl1 80.27(14) . .
C14 C1 C2 C3 -175.87(11) . .
B1 C1 C2 C3 6.34(17) . .
C14 C1 C2 C7 3.42(17) . .
B1 C1 C2 C7 -174.37(11) . .
C1 C2 C3 C4 179.39(12) . .
C7 C2 C3 C4 0.09(17) . .
C2 C3 C4 C5 0.93(19) . .
C6 C5 C4 C3 -0.44(19) . .
C1 C2 C7 C8 -1.50(17) . .
C3 C2 C7 C8 177.82(11) . .
C1 C2 C7 C6 179.13(11) . .
C3 C2 C7 C6 -1.54(16) . .
C4 C5 C6 C7 -1.07(19) . .
C8 C7 C6 C5 -177.29(12) . .
C2 C7 C6 C5 2.06(18) . .
C6 C7 C8 C9 177.70(11) . .
C2 C7 C8 C9 -1.65(17) . .
C10 C9 C8 C7 -177.03(11) . .
C14 C9 C8 C7 2.79(17) . .
C8 C9 C10 C11 -179.86(12) . .
C14 C9 C10 C11 0.32(18) . .
C9 C10 C11 C12 0.51(19) . .
C10 C11 C12 C13 -0.4(2) . .
C11 C12 C13 C14 -0.5(2) . .
C2 C1 C14 C13 177.96(11) . .
B1 C1 C14 C13 -4.26(17) . .
C2 C1 C14 C9 -2.28(17) . .
B1 C1 C14 C9 175.50(11) . .
C12 C13 C14 C1 -178.91(12) . .
C12 C13 C14 C9 1.32(18) . .
C8 C9 C14 C1 -0.81(17) . .
C10 C9 C14 C1 179.02(11) . .
C8 C9 C14 C13 178.97(11) . .
C10 C9 C14 C13 -1.21(17) . .
C2_1 C1_1 C2_1 C3_1 0.14(9) 2_575 .
C5_1 C1_1 C2_1 C3_1 -179.87(9) . .
C1_1 C2_1 C3_1 C4_1 -0.27(19) . .
C2_1 C3_1 C4_1 C3_1 0.13(9) . 2_575
